data_7031183
loop_
_publ_author_name
'Man, Man Lok'
'Zhou, Zhongyuan'
'Ng, Siu Man'
'Lau, Chak Po'

_publ_section_title
;
 Synthesis, characterization and reactivity of heterobimetallic complexes
 (?5-C5R5)Ru(CO)(&#xFFFD;-dppm)M(CO)2(?5-C5H5) (R = H, CH3; M = Mo, W).
 Interconversion of hydrogen/carbon dioxide and formic acid by these
 complexesElectronic supplementary information (ESI) available: Selected
 bond lengths and angles and ORTEP diagrams for complexes 2?4 and
 6&#xFFFD;Cl and discussion on the structure of 6&#xFFFD;Cl. See
 http://www.rsc.org/suppdata/dt/b3/b306835h/
;
_journal_issue 19
_journal_name_full 'Dalton Transactions'
_journal_page_first 3727
_journal_paper_doi 10.1039/b306835h
_journal_year 2003
_chemical_formula_moiety '[CpRu(CO)(dppm)(H)MO(CO)2Cp][Cl]'
_chemical_formula_sum 'C40 H37 Cl5 O3 P2 Ru W'
_chemical_formula_weight 1089.81
_chemical_name_systematic
;
?
;
_space_group_IT_number 14
_symmetry_cell_setting monoclinic
_symmetry_space_group_name_Hall '-P 2ybc'
_symmetry_space_group_name_H-M 'P 1 21/c 1'
_atom_sites_solution_hydrogens geom
_atom_sites_solution_primary direct
_atom_sites_solution_secondary difmap
_audit_creation_method SHELXL-97
_cell_angle_alpha 90.00
_cell_angle_beta 98.592(4)
_cell_angle_gamma 90.00
_cell_formula_units_Z 4
_cell_length_a 9.1011(19)
_cell_length_b 23.816(5)
_cell_length_c 19.937(4)
_cell_measurement_reflns_used 7436
_cell_measurement_temperature 294(2)
_cell_measurement_theta_max 27.5
_cell_measurement_theta_min 1
_cell_volume 4272.9(15)
_computing_cell_refinement 'Bruker SMART'
_computing_data_collection 'Bruker SMART'
_computing_data_reduction 'Bruker SHELXTL'
_computing_molecular_graphics 'Bruker SHELXTL'
_computing_publication_material 'Bruker SHELXTL'
_computing_structure_refinement 'SHELXL-97 (Sheldrick, 1997)'
_computing_structure_solution 'SHELXS-97 (Sheldrick, 1990)'
_diffrn_ambient_temperature 294(2)
_diffrn_measured_fraction_theta_full 0.994
_diffrn_measured_fraction_theta_max 0.994
_diffrn_measurement_device_type 'CCD area detector'
_diffrn_measurement_method 'phi and omega scans'
_diffrn_radiation_monochromator graphite
_diffrn_radiation_source 'fine-focus sealed tube'
_diffrn_radiation_type MoK\a
_diffrn_radiation_wavelength 0.71073
_diffrn_reflns_av_R_equivalents 0.1499
_diffrn_reflns_av_sigmaI/netI 0.3032
_diffrn_reflns_limit_h_max 11
_diffrn_reflns_limit_h_min -11
_diffrn_reflns_limit_k_max 28
_diffrn_reflns_limit_k_min -30
_diffrn_reflns_limit_l_max 18
_diffrn_reflns_limit_l_min -25
_diffrn_reflns_number 28667
_diffrn_reflns_theta_full 27.60
_diffrn_reflns_theta_max 27.60
_diffrn_reflns_theta_min 2.07
_exptl_absorpt_coefficient_mu 3.467
_exptl_absorpt_correction_T_max 0.6425
_exptl_absorpt_correction_T_min 0.5440
_exptl_absorpt_correction_type empirical
_exptl_absorpt_process_details 'SADABS; Sheldrick 1996'
_exptl_crystal_colour red
_exptl_crystal_density_diffrn 1.694
_exptl_crystal_density_method 'not measured'
_exptl_crystal_description prism
_exptl_crystal_F_000 2136
_exptl_crystal_size_max 0.20
_exptl_crystal_size_mid 0.16
_exptl_crystal_size_min 0.14
_refine_diff_density_max 1.046
_refine_diff_density_min -0.902
_refine_diff_density_rms 0.197
_refine_ls_extinction_method none
_refine_ls_goodness_of_fit_ref 0.986
_refine_ls_hydrogen_treatment mixed
_refine_ls_matrix_type full
_refine_ls_number_parameters 468
_refine_ls_number_reflns 9832
_refine_ls_number_restraints 84
_refine_ls_restrained_S_all 0.984
_refine_ls_R_factor_all 0.2343
_refine_ls_R_factor_gt 0.0686
_refine_ls_shift/su_max 0.009
_refine_ls_shift/su_mean 0.002
_refine_ls_structure_factor_coef Fsqd
_refine_ls_weighting_details 'calc w=1/[\s^2^(Fo^2^)+(0.0450P)^2^+0.0000P] where P=(Fo^2^+2Fc^2^)/3'
_refine_ls_weighting_scheme calc
_refine_ls_wR_factor_gt 0.1373
_refine_ls_wR_factor_ref 0.1681
_reflns_number_gt 3216
_reflns_number_total 9832
_reflns_threshold_expression >2sigma(I)
_cod_data_source_file b306835h.txt
_cod_data_source_block '[CpRu(CO)(dppm)(H)MO(CO)2Cp][Cl]'
_cod_depositor_comments
;
The following automatic conversions were performed:

'_symmetry_cell_setting' value 'Monoclinic' changed to 'monoclinic'
according to
/usr/data/users/saulius/automatic-downloads/retrospective/RSC/lib/dictionaries/cif_core.dic
dictionary named 'cif_core.dic' version 2.4.2 from 2011-04-26.

Automatic conversion script
Id: cif_fix_values 2281 2013-09-26 08:29:07Z andrius 
;
_cod_original_cell_volume 4272.8(16)
_cod_original_sg_symbol_H-M P2(1)/c
_cod_database_code 7031183

loop_
_symmetry_equiv_pos_as_xyz
'x, y, z'
'-x, y+1/2, -z+1/2'
'-x, -y, -z'
'x, -y-1/2, z-1/2'

loop_
_atom_site_label
_atom_site_type_symbol
_atom_site_fract_x
_atom_site_fract_y
_atom_site_fract_z
_atom_site_U_iso_or_equiv
_atom_site_adp_type
_atom_site_occupancy
_atom_site_symmetry_multiplicity
_atom_site_calc_flag
_atom_site_refinement_flags
W1 W 0.378034(17) 0.133928(7) 0.653984(9) 0.04434(5) Uani 1 1 d .
H1B H 0.4850 0.1753 0.7119 0.067 Uiso 1 1 d .
Ru1 Ru 0.44006(3) 0.217154(15) 0.784344(17) 0.04737(11) Uani 1 1 d .
P1 P 0.59683(11) 0.18517(4) 0.62679(5) 0.0410(3) Uani 1 1 d .
P2 P 0.68218(11) 0.23515(5) 0.76900(5) 0.0437(4) Uani 1 1 d .
O1 O 0.2469(3) 0.17448(13) 0.51097(16) 0.0870(13) Uani 1 1 d .
O2 O 0.0854(3) 0.19876(12) 0.66998(17) 0.0948(13) Uani 1 1 d .
O3 O 0.2853(3) 0.30968(11) 0.69827(15) 0.0742(11) Uani 1 1 d .
C1 C 0.5253(3) 0.05256(14) 0.67329(9) 0.0546(14) Uani 1 1 d D
H1A H 0.6340 0.0516 0.6788 0.065 Uiso 1 1 calc R
C2 C 0.4323(2) 0.04952(16) 0.61289(12) 0.0761(18) Uani 1 1 d D
H2A H 0.4596 0.0415 0.5682 0.091 Uiso 1 1 calc R
C3 C 0.2931(2) 0.0515(2) 0.62978(10) 0.0947(19) Uani 1 1 d DU
H3A H 0.2034 0.0444 0.5971 0.114 Uiso 1 1 calc R
C4 C 0.2947(2) 0.05022(17) 0.69826(11) 0.0963(19) Uani 1 1 d DU
H4A H 0.2100 0.0453 0.7228 0.116 Uiso 1 1 calc R
C5 C 0.4422(2) 0.05532(16) 0.72522(12) 0.0779(19) Uani 1 1 d D
H5A H 0.4818 0.0569 0.7737 0.094 Uiso 1 1 calc R
C6 C 0.3028(4) 0.15913(19) 0.5674(2) 0.0749(18) Uani 1 1 d .
C7 C 0.1965(5) 0.17613(15) 0.6648(2) 0.0742(19) Uani 1 1 d .
C8 C 0.4539(2) 0.16322(9) 0.87472(17) 0.0905(17) Uani 1 1 d D
H8A H 0.5177 0.1302 0.8851 0.109 Uiso 1 1 calc R
C9 C 0.3085(2) 0.16362(9) 0.84316(19) 0.0918(17) Uani 1 1 d D
H9A H 0.2521 0.1304 0.8255 0.110 Uiso 1 1 calc R
C10 C 0.2513(3) 0.21659(8) 0.84478(18) 0.0749(13) Uani 1 1 d D
H10A H 0.1485 0.2278 0.8286 0.090 Uiso 1 1 calc R
C11 C 0.3624(2) 0.25060(11) 0.87650(17) 0.0813(16) Uani 1 1 d D
H11A H 0.3527 0.2903 0.8878 0.098 Uiso 1 1 calc R
C12 C 0.4851(3) 0.21738(8) 0.89558(17) 0.0736(17) Uani 1 1 d D
H12A H 0.5779 0.2299 0.9228 0.088 Uiso 1 1 calc R
C13 C 0.3560(4) 0.27542(17) 0.7277(2) 0.0669(16) Uani 1 1 d .
C14 C 0.6899(2) 0.14787(12) 0.56419(11) 0.0401(13) Uani 1 1 d D
C15 C 0.8262(2) 0.12372(11) 0.58197(13) 0.0552(15) Uani 1 1 d D
H15A H 0.8777 0.1263 0.6258 0.066 Uiso 1 1 calc R
C16 C 0.8830(4) 0.09546(15) 0.53155(9) 0.104(2) Uani 1 1 d D
H16A H 0.9749 0.0781 0.5428 0.124 Uiso 1 1 calc R
C17 C 0.8141(2) 0.09108(16) 0.46597(12) 0.097(2) Uani 1 1 d D
H17A H 0.8593 0.0725 0.4334 0.116 Uiso 1 1 calc R
C18 C 0.6768(2) 0.11485(12) 0.44985(13) 0.0765(18) Uani 1 1 d D
H18A H 0.6244 0.1121 0.4062 0.092 Uiso 1 1 calc R
C19 C 0.6184(3) 0.14276(14) 0.49953(9) 0.0760(17) Uani 1 1 d D
H19A H 0.5251 0.1591 0.4886 0.091 Uiso 1 1 calc R
C20 C 0.5803(4) 0.25551(15) 0.59116(18) 0.0447(13) Uani 1 1 d .
C21 C 0.4496(4) 0.28346(15) 0.57738(19) 0.0513(14) Uani 1 1 d .
H21A H 0.3617 0.2648 0.5815 0.062 Uiso 1 1 calc R
C22 C 0.4441(5) 0.33735(17) 0.5580(2) 0.0680(17) Uani 1 1 d .
H22A H 0.3534 0.3560 0.5507 0.082 Uiso 1 1 calc R
C23 C 0.5765(5) 0.36613(19) 0.5484(2) 0.0787(18) Uani 1 1 d .
H23A H 0.5755 0.4039 0.5364 0.094 Uiso 1 1 calc R
C24 C 0.7022(5) 0.33631(19) 0.5575(2) 0.0794(18) Uani 1 1 d .
H24A H 0.7888 0.3533 0.5481 0.095 Uiso 1 1 calc R
C25 C 0.7094(4) 0.28379(15) 0.57915(19) 0.0537(15) Uani 1 1 d .
H25A H 0.8005 0.2654 0.5865 0.064 Uiso 1 1 calc R
C26 C 0.7418(3) 0.19304(14) 0.70094(17) 0.0356(12) Uani 1 1 d .
H26A H 0.7712 0.1561 0.7185 0.043 Uiso 1 1 calc R
H26B H 0.8283 0.2106 0.6867 0.043 Uiso 1 1 calc R
C27 C 0.7369(4) 0.30607(14) 0.75178(19) 0.0429(13) Uani 1 1 d .
C28 C 0.6496(5) 0.35204(16) 0.7555(2) 0.0669(17) Uani 1 1 d .
H28A H 0.5522 0.3470 0.7631 0.080 Uiso 1 1 calc R
C29 C 0.7004(5) 0.40518(17) 0.7484(2) 0.0758(19) Uani 1 1 d .
H29A H 0.6374 0.4351 0.7532 0.091 Uiso 1 1 calc R
C30 C 0.8342(5) 0.41597(17) 0.7350(2) 0.0714(18) Uani 1 1 d .
H30A H 0.8664 0.4526 0.7304 0.086 Uiso 1 1 calc R
C31 C 0.9236(5) 0.37143(17) 0.7280(2) 0.0729(17) Uani 1 1 d .
H31A H 1.0181 0.3779 0.7173 0.088 Uiso 1 1 calc R
C32 C 0.8793(4) 0.31731(16) 0.7363(2) 0.0565(16) Uani 1 1 d .
H32A H 0.9439 0.2878 0.7317 0.068 Uiso 1 1 calc R
C33 C 0.8154(4) 0.21687(9) 0.84243(14) 0.0440(13) Uani 1 1 d D
C34 C 0.8585(3) 0.16213(11) 0.85619(14) 0.0600(16) Uani 1 1 d D
H34A H 0.8229 0.1337 0.8262 0.072 Uiso 1 1 calc R
C35 C 0.9552(4) 0.14945(13) 0.91497(13) 0.0793(19) Uani 1 1 d D
H35A H 0.9870 0.1126 0.9232 0.095 Uiso 1 1 calc R
C36 C 1.0043(4) 0.19081(10) 0.96105(17) 0.092(2) Uani 1 1 d DU
H36A H 1.0676 0.1818 1.0006 0.110 Uiso 1 1 calc R
C37 C 0.9599(4) 0.24552(12) 0.94879(15) 0.0848(18) Uani 1 1 d DU
H37A H 0.9915 0.2738 0.9798 0.102 Uiso 1 1 calc R
C38 C 0.8673(3) 0.25726(13) 0.88937(12) 0.0571(15) Uani 1 1 d DU
H38A H 0.8383 0.2943 0.8805 0.069 Uiso 1 1 calc R
Cl1 Cl 0.92874(13) 0.44859(5) 0.24764(7) 0.0830(5) Uani 1 1 d .
C39 C 0.8244(5) -0.0649(2) 0.6341(3) 0.190(3) Uani 1 1 d .
H39A H 0.8834 -0.0375 0.6624 0.228 Uiso 1 1 calc R
H39B H 0.8891 -0.0962 0.6277 0.228 Uiso 1 1 calc R
Cl2 Cl 0.68170(18) -0.08971(7) 0.67881(11) 0.1531(8) Uani 1 1 d .
Cl3 Cl 0.7697(3) -0.03643(9) 0.56065(9) 0.1846(11) Uani 1 1 d .
C40 C 0.7590(8) -0.0302(3) 0.8648(3) 0.205(4) Uani 1 1 d .
H40A H 0.7973 -0.0064 0.8320 0.246 Uiso 1 1 calc R
H40B H 0.7060 -0.0612 0.8406 0.246 Uiso 1 1 calc R
Cl4 Cl 0.6403(3) 0.00736(10) 0.90603(14) 0.2500(13) Uani 1 1 d .
Cl5 Cl 0.9051(3) -0.05588(11) 0.92243(12) 0.2297(13) Uani 1 1 d .

loop_
_atom_site_aniso_label
_atom_site_aniso_U_11
_atom_site_aniso_U_22
_atom_site_aniso_U_33
_atom_site_aniso_U_23
_atom_site_aniso_U_13
_atom_site_aniso_U_12
W1 0.02470(7) 0.05490(9) 0.05501(9) 0.00027(12) 0.01116(7) -0.00125(10)
Ru1 0.03171(16) 0.0687(2) 0.04594(19) -0.0014(2) 0.01969(14) -0.00137(18)
P1 0.0244(5) 0.0589(7) 0.0414(6) 0.0029(6) 0.0104(5) 0.0033(5)
P2 0.0280(5) 0.0623(7) 0.0428(6) -0.0049(6) 0.0120(5) -0.0040(5)
O1 0.0397(17) 0.117(2) 0.099(3) 0.003(2) -0.0046(18) -0.0013(18)
O2 0.0229(14) 0.108(2) 0.160(3) -0.048(2) 0.0333(17) 0.0076(16)
O3 0.0528(17) 0.088(2) 0.084(2) -0.0102(19) 0.0198(16) 0.0220(16)
C1 0.046(2) 0.051(2) 0.066(3) 0.036(2) 0.005(2) 0.019(2)
C2 0.080(3) 0.062(3) 0.091(3) 0.024(3) 0.028(3) 0.026(3)
C3 0.053(2) 0.156(4) 0.083(3) 0.053(3) 0.036(2) 0.051(3)
C4 0.055(3) 0.067(3) 0.179(4) 0.054(3) 0.055(3) -0.015(2)
C5 0.112(4) 0.057(3) 0.068(3) -0.008(3) 0.026(3) -0.006(3)
C6 0.013(2) 0.112(4) 0.094(4) -0.010(3) -0.010(2) -0.001(2)
C7 0.090(3) 0.023(2) 0.107(4) -0.010(3) 0.006(3) 0.000(2)
C8 0.129(3) 0.080(3) 0.083(3) 0.053(3) 0.080(2) 0.055(3)
C9 0.091(3) 0.113(3) 0.089(3) 0.009(3) 0.070(2) -0.055(3)
C10 0.065(2) 0.073 0.105(3) 0.026(3) 0.072(2) 0.011(2)
C11 0.119(3) 0.066(3) 0.081(3) -0.020(3) 0.090(2) 0.001(3)
C12 0.062(3) 0.128(4) 0.037(2) 0.036(3) 0.025(2) 0.002(3)
C13 0.036(2) 0.073(3) 0.100(3) -0.027(3) 0.036(2) -0.012(2)
C14 0.043(2) 0.041(2) 0.040(2) -0.001(2) 0.0190(18) 0.0047(19)
C15 0.051(2) 0.065(3) 0.049(2) -0.021(2) 0.007(2) 0.002(2)
C16 0.039(3) 0.158(4) 0.113(4) -0.028(4) 0.008(3) 0.035(3)
C17 0.082(3) 0.135(4) 0.083(3) -0.025(4) 0.045(3) -0.004(3)
C18 0.069(3) 0.117(4) 0.045(3) -0.016(3) 0.016(2) -0.012(3)
C19 0.055(3) 0.111(4) 0.064(3) -0.018(3) 0.015(2) 0.036(3)
C20 0.043(2) 0.059(2) 0.033(2) -0.001(2) 0.007(2) 0.007(2)
C21 0.058(3) 0.049(2) 0.047(3) -0.001(2) 0.009(2) -0.002(2)
C22 0.078(3) 0.076(3) 0.054(3) -0.006(3) 0.024(2) 0.015(3)
C23 0.100(3) 0.068(3) 0.071(3) -0.013(3) 0.023(3) -0.021(3)
C24 0.070(3) 0.115(4) 0.063(3) 0.011(3) 0.042(2) 0.002(3)
C25 0.057(3) 0.053(2) 0.050(3) 0.006(2) 0.005(2) 0.008(2)
C26 0.0161(17) 0.046(2) 0.045(2) -0.004(2) 0.0059(17) -0.0098(17)
C27 0.043(2) 0.043(2) 0.042(2) -0.002(2) 0.003(2) -0.004(2)
C28 0.044(2) 0.067(3) 0.090(3) 0.007(3) 0.012(2) -0.004(2)
C29 0.060(3) 0.053(3) 0.109(4) -0.020(3) -0.004(3) 0.006(2)
C30 0.074(3) 0.055(3) 0.085(3) 0.012(3) 0.012(3) -0.023(2)
C31 0.055(2) 0.088(3) 0.082(3) -0.011(3) 0.030(2) -0.030(3)
C32 0.052(3) 0.052(3) 0.067(3) 0.001(3) 0.013(2) -0.005(2)
C33 0.037(2) 0.064(3) 0.034(2) -0.014(2) 0.0159(17) -0.011(2)
C34 0.042(2) 0.100(3) 0.037(2) -0.002(3) 0.004(2) -0.006(2)
C35 0.062(3) 0.120(4) 0.059(3) 0.019(3) 0.015(2) 0.010(3)
C36 0.033(2) 0.190(5) 0.053(3) 0.032(3) 0.008(2) 0.004(3)
C37 0.043(3) 0.160(4) 0.048(3) 0.017(3) -0.004(2) 0.003(3)
C38 0.035(2) 0.100(3) 0.041(2) 0.005(3) 0.0228(18) 0.002(2)
Cl1 0.0664(8) 0.0923(9) 0.0931(9) -0.0058(8) 0.0207(7) -0.0170(7)
C39 0.049(3) 0.243(5) 0.263(6) 0.198(4) -0.022(4) -0.047(4)
Cl2 0.1040(12) 0.1519(14) 0.2103(18) 0.0522(14) 0.0461(12) -0.0215(11)
Cl3 0.237(2) 0.221(2) 0.1049(13) 0.0033(15) 0.0546(14) 0.0126(19)
C40 0.182(7) 0.301(9) 0.146(6) 0.088(6) 0.072(5) 0.045(7)
Cl4 0.286(3) 0.241(2) 0.252(2) 0.093(2) 0.1350(19) 0.094(2)
Cl5 0.206(2) 0.291(2) 0.200(2) 0.074(2) 0.0542(18) 0.070(2)

loop_
_atom_type_symbol
_atom_type_description
_atom_type_scat_dispersion_real
_atom_type_scat_dispersion_imag
_atom_type_scat_source
C C 0.0033 0.0016 'International Tables Vol C Tables 4.2.6.8 and 6.1.1.4'
H H 0.0000 0.0000 'International Tables Vol C Tables 4.2.6.8 and 6.1.1.4'
O O 0.0106 0.0060 'International Tables Vol C Tables 4.2.6.8 and 6.1.1.4'
P P 0.1023 0.0942 'International Tables Vol C Tables 4.2.6.8 and 6.1.1.4'
Cl Cl 0.1484 0.1585 'International Tables Vol C Tables 4.2.6.8 and 6.1.1.4'
Ru Ru -1.2594 0.8363 'International Tables Vol C Tables 4.2.6.8 and 6.1.1.4'
W W -0.8490 6.8722 'International Tables Vol C Tables 4.2.6.8 and 6.1.1.4'

loop_
_geom_angle_atom_site_label_1
_geom_angle_atom_site_label_2
_geom_angle_atom_site_label_3
_geom_angle
C6 W1 C7 74.85(19)
C6 W1 C3 90.94(15)
C7 W1 C3 102.24(13)
C6 W1 C2 91.18(16)
C7 W1 C2 136.61(13)
C3 W1 C2 35.94(8)
C6 W1 C4 121.85(14)
C7 W1 C4 93.94(14)
C3 W1 C4 34.95(8)
C2 W1 C4 58.71(10)
C6 W1 C1 122.62(15)
C7 W1 C1 150.09(14)
C3 W1 C1 57.24(10)
C2 W1 C1 34.41(7)
C4 W1 C1 56.53(9)
C6 W1 C5 146.64(16)
C7 W1 C5 118.20(15)
C3 W1 C5 57.19(9)
C2 W1 C5 57.68(10)
C4 W1 C5 33.85(7)
C1 W1 C5 33.76(8)
C6 W1 P1 80.41(13)
C7 W1 P1 119.29(12)
C3 W1 P1 132.98(7)
C2 W1 P1 97.68(7)
C4 W1 P1 145.00(7)
C1 W1 P1 89.12(7)
C5 W1 P1 112.85(6)
C6 W1 H1B 122.3
C7 W1 H1B 92.0
C3 W1 H1B 146.4
C2 W1 H1B 128.8
C4 W1 H1B 114.8
C1 W1 H1B 96.4
C5 W1 H1B 89.2
P1 W1 H1B 57.7
C13 Ru1 C12 127.15(15)
C13 Ru1 C8 153.10(15)
C12 Ru1 C8 36.38(8)
C13 Ru1 C9 122.87(14)
C12 Ru1 C9 59.85(10)
C8 Ru1 C9 36.46(8)
C13 Ru1 C11 94.69(16)
C12 Ru1 C11 36.34(8)
C8 Ru1 C11 61.10(10)
C9 Ru1 C11 60.00(10)
C13 Ru1 C10 92.97(15)
C12 Ru1 C10 59.92(10)
C8 Ru1 C10 60.72(9)
C9 Ru1 C10 35.82(8)
C11 Ru1 C10 35.93(8)
C13 Ru1 P2 95.41(13)
C12 Ru1 P2 95.49(7)
C8 Ru1 P2 106.12(7)
C9 Ru1 P2 141.54(7)
C11 Ru1 P2 118.19(6)
C10 Ru1 P2 153.57(8)
C13 Ru1 H1B 92.6
C12 Ru1 H1B 139.5
C8 Ru1 H1B 109.4
C9 Ru1 H1B 107.8
C11 Ru1 H1B 167.8
C10 Ru1 H1B 133.9
P2 Ru1 H1B 70.7
C20 P1 C14 101.52(16)
C20 P1 C26 103.17(16)
C14 P1 C26 104.30(13)
C20 P1 W1 121.35(12)
C14 P1 W1 112.30(9)
C26 P1 W1 112.35(12)
C33 P2 C27 102.01(14)
C33 P2 C26 103.33(14)
C27 P2 C26 104.47(17)
C33 P2 Ru1 112.68(12)
C27 P2 Ru1 119.60(13)
C26 P2 Ru1 112.97(11)
C2 C1 C5 109.2(2)
C2 C1 W1 68.72(19)
C5 C1 W1 73.71(19)
C2 C1 H1A 125.4
C5 C1 H1A 125.4
W1 C1 H1A 125.4
C3 C2 C1 104.9(2)
C3 C2 W1 67.4(2)
C1 C2 W1 76.9(2)
C3 C2 H2A 127.2
C1 C2 H2A 127.2
W1 C2 H2A 127.2
C2 C3 C4 112.12(19)
C2 C3 W1 76.6(2)
C4 C3 W1 81.1(2)
C2 C3 H3A 123.0
C4 C3 H3A 123.0
W1 C3 H3A 123.0
C3 C4 C5 104.7(2)
C3 C4 W1 64.0(2)
C5 C4 W1 73.8(2)
C3 C4 H4A 127.7
C5 C4 H4A 127.6
W1 C4 H4A 127.6
C1 C5 C4 108.5(2)
C1 C5 W1 72.53(19)
C4 C5 W1 72.4(2)
C1 C5 H5A 125.6
C4 C5 H5A 125.6
W1 C5 H5A 125.6
O1 C6 W1 176.8(3)
O2 C7 W1 176.7(3)
C12 C8 C9 105.8(2)
C12 C8 Ru1 71.54(18)
C9 C8 Ru1 71.86(18)
C12 C8 H8A 126.9
C9 C8 H8A 126.9
Ru1 C8 H8A 126.9
C10 C9 C8 109.8(2)
C10 C9 Ru1 73.59(18)
C8 C9 Ru1 71.69(17)
C10 C9 H9A 125.0
C8 C9 H9A 125.0
Ru1 C9 H9A 125.0
C9 C10 C11 107.4(2)
C9 C10 Ru1 70.60(18)
C11 C10 Ru1 70.94(18)
C9 C10 H10A 126.3
C11 C10 H10A 126.3
Ru1 C10 H10A 126.3
C10 C11 C12 107.4(2)
C10 C11 Ru1 73.14(19)
C12 C11 Ru1 71.09(19)
C10 C11 H11A 126.1
C12 C11 H11A 126.1
Ru1 C11 H11A 126.1
C8 C12 C11 109.6(2)
C8 C12 Ru1 72.08(19)
C11 C12 Ru1 72.57(19)
C8 C12 H12A 125.2
C11 C12 H12A 125.2
Ru1 C12 H12A 125.2
O3 C13 Ru1 169.0(4)
C19 C14 C15 119.7(2)
C19 C14 P1 118.87(19)
C15 C14 P1 121.35(17)
C14 C15 C16 116.3(2)
C14 C15 H15A 121.8
C16 C15 H15A 121.8
C17 C16 C15 124.6(3)
C17 C16 H16A 117.7
C15 C16 H16A 117.7
C18 C17 C16 117.8(3)
C18 C17 H17A 121.1
C16 C17 H17A 121.1
C19 C18 C17 118.2(2)
C19 C18 H18A 120.9
C17 C18 H18A 120.9
C14 C19 C18 123.3(3)
C14 C19 H19A 118.4
C18 C19 H19A 118.4
C21 C20 C25 117.4(3)
C21 C20 P1 123.4(3)
C25 C20 P1 119.1(3)
C22 C21 C20 121.6(4)
C22 C21 H21A 119.2
C20 C21 H21A 119.2
C21 C22 C23 120.3(4)
C21 C22 H22A 119.9
C23 C22 H22A 119.8
C24 C23 C22 116.8(4)
C24 C23 H23A 121.6
C22 C23 H23A 121.6
C25 C24 C23 123.2(4)
C25 C24 H24A 118.4
C23 C24 H24A 118.4
C24 C25 C20 120.5(4)
C24 C25 H25A 119.8
C20 C25 H25A 119.7
P2 C26 P1 113.25(17)
P2 C26 H26A 108.9
P1 C26 H26A 108.9
P2 C26 H26B 108.9
P1 C26 H26B 108.9
H26A C26 H26B 107.7
C28 C27 C32 115.1(3)
C28 C27 P2 124.2(3)
C32 C27 P2 120.7(3)
C27 C28 C29 122.1(4)
C27 C28 H28A 118.9
C29 C28 H28A 118.9
C30 C29 C28 122.9(4)
C30 C29 H29A 118.5
C28 C29 H29A 118.5
C29 C30 C31 117.2(4)
C29 C30 H30A 121.4
C31 C30 H30A 121.4
C30 C31 C32 122.1(4)
C30 C31 H31A 118.9
C32 C31 H31A 118.9
C31 C32 C27 120.4(4)
C31 C32 H32A 119.8
C27 C32 H32A 119.8
C34 C33 C38 117.9(3)
C34 C33 P2 121.7(2)
C38 C33 P2 120.18(19)
C33 C34 C35 120.0(3)
C33 C34 H34A 120.0
C35 C34 H34A 120.0
C36 C35 C34 120.6(3)
C36 C35 H35A 119.7
C34 C35 H35A 119.7
C35 C36 C37 120.2(3)
C35 C36 H36A 119.9
C37 C36 H36A 119.9
C36 C37 C38 118.1(3)
C36 C37 H37A 120.9
C38 C37 H37A 120.9
C33 C38 C37 123.2(3)
C33 C38 H38A 118.4
C37 C38 H38A 118.4
Cl3 C39 Cl2 116.2(3)
Cl3 C39 H39A 108.2
Cl2 C39 H39A 108.2
Cl3 C39 H39B 108.2
Cl2 C39 H39B 108.2
H39A C39 H39B 107.4
Cl4 C40 Cl5 110.2(4)
Cl4 C40 H40A 109.6
Cl5 C40 H40A 109.6
Cl4 C40 H40B 109.6
Cl5 C40 H40B 109.6
H40A C40 H40B 108.1

loop_
_geom_bond_atom_site_label_1
_geom_bond_atom_site_label_2
_geom_bond_distance
W1 C6 1.859(5)
W1 C7 1.973(5)
W1 C3 2.139(5)
W1 C2 2.253(4)
W1 C4 2.351(4)
W1 C1 2.355(3)
W1 C5 2.369(3)
W1 P1 2.4639(11)
W1 H1B 1.708(6)
Ru1 C13 1.879(4)
Ru1 C12 2.194(3)
Ru1 C8 2.201(3)
Ru1 C9 2.203(3)
Ru1 C11 2.213(3)
Ru1 C10 2.241(3)
Ru1 P2 2.3097(12)
Ru1 H1B 1.850(7)
P1 C20 1.817(4)
P1 C14 1.839(3)
P1 C26 1.838(3)
P2 C33 1.809(3)
P2 C27 1.808(4)
P2 C26 1.833(4)
O1 C6 1.219(5)
O2 C7 1.164(5)
O3 C13 1.145(5)
C1 C2 1.366(3)
C1 C5 1.372(3)
C1 H1A 0.9800
C2 C3 1.359(3)
C2 H2A 0.9800
C3 C4 1.363(3)
C3 H3A 0.9800
C4 C5 1.374(3)
C4 H4A 0.9800
C5 H5A 0.9800
C8 C12 1.372(3)
C8 C9 1.378(3)
C8 H8A 0.9800
C9 C10 1.367(3)
C9 H9A 0.9800
C10 C11 1.374(3)
C10 H10A 0.9800
C11 C12 1.374(3)
C11 H11A 0.9800
C12 H12A 0.9800
C14 C19 1.360(3)
C14 C15 1.365(3)
C15 C16 1.373(3)
C15 H15A 0.9300
C16 C17 1.367(3)
C16 H16A 0.9300
C17 C18 1.366(3)
C17 H17A 0.9300
C18 C19 1.365(3)
C18 H18A 0.9300
C19 H19A 0.9300
C20 C21 1.355(5)
C20 C25 1.405(5)
C21 C22 1.339(5)
C21 H21A 0.9300
C22 C23 1.424(6)
C22 H22A 0.9300
C23 C24 1.336(6)
C23 H23A 0.9300
C24 C25 1.322(6)
C24 H24A 0.9300
C25 H25A 0.9300
C26 H26A 0.9700
C26 H26B 0.9700
C27 C28 1.361(5)
C27 C32 1.401(6)
C28 C29 1.362(6)
C28 H28A 0.9300
C29 C30 1.310(6)
C29 H29A 0.9300
C30 C31 1.357(6)
C30 H30A 0.9300
C31 C32 1.368(6)
C31 H31A 0.9300
C32 H32A 0.9300
C33 C34 1.377(3)
C33 C38 1.375(4)
C34 C35 1.390(4)
C34 H34A 0.9300
C35 C36 1.375(4)
C35 H35A 0.9300
C36 C37 1.375(4)
C36 H36A 0.9300
C37 C38 1.376(4)
C37 H37A 0.9300
C38 H38A 0.9300
C39 Cl3 1.622(6)
C39 Cl2 1.783(6)
C39 H39A 0.9700
C39 H39B 0.9700
C40 Cl4 1.704(8)
C40 Cl5 1.734(7)
C40 H40A 0.9700
C40 H40B 0.9700

loop_
_geom_torsion_atom_site_label_1
_geom_torsion_atom_site_label_2
_geom_torsion_atom_site_label_3
_geom_torsion_atom_site_label_4
_geom_torsion
C6 W1 P1 C20 47.3(2)
C7 W1 P1 C20 -19.2(2)
C3 W1 P1 C20 129.52(17)
C2 W1 P1 C20 137.17(15)
C4 W1 P1 C20 -178.98(17)
C1 W1 P1 C20 170.59(15)
C5 W1 P1 C20 -164.75(16)
C6 W1 P1 C14 -72.91(17)
C7 W1 P1 C14 -139.41(18)
C3 W1 P1 C14 9.34(13)
C2 W1 P1 C14 16.99(10)
C4 W1 P1 C14 60.85(15)
C1 W1 P1 C14 50.41(10)
C5 W1 P1 C14 75.08(12)
C6 W1 P1 C26 169.87(19)
C7 W1 P1 C26 103.4(2)
C3 W1 P1 C26 -107.87(15)
C2 W1 P1 C26 -100.22(14)
C4 W1 P1 C26 -56.37(17)
C1 W1 P1 C26 -66.80(13)
C5 W1 P1 C26 -42.14(15)
C13 Ru1 P2 C33 149.53(16)
C12 Ru1 P2 C33 21.33(11)
C8 Ru1 P2 C33 -14.16(12)
C9 Ru1 P2 C33 -25.02(17)
C11 Ru1 P2 C33 51.26(13)
C10 Ru1 P2 C33 41.64(18)
C13 Ru1 P2 C27 29.8(2)
C12 Ru1 P2 C27 -98.45(15)
C8 Ru1 P2 C27 -133.95(16)
C9 Ru1 P2 C27 -144.80(19)
C11 Ru1 P2 C27 -68.52(17)
C10 Ru1 P2 C27 -78.1(2)
C13 Ru1 P2 C26 -93.82(18)
C12 Ru1 P2 C26 137.98(13)
C8 Ru1 P2 C26 102.48(14)
C9 Ru1 P2 C26 91.63(18)
C11 Ru1 P2 C26 167.91(14)
C10 Ru1 P2 C26 158.28(17)
C6 W1 C1 C2 -27.0(2)
C7 W1 C1 C2 92.4(3)
C3 W1 C1 C2 40.15(15)
C4 W1 C1 C2 82.16(17)
C5 W1 C1 C2 118.8(2)
P1 W1 C1 C2 -105.00(15)
C6 W1 C1 C5 -145.78(19)
C7 W1 C1 C5 -26.4(3)
C3 W1 C1 C5 -78.65(17)
C2 W1 C1 C5 -118.8(2)
C4 W1 C1 C5 -36.64(15)
P1 W1 C1 C5 136.21(15)
C5 C1 C2 C3 1.0(5)
W1 C1 C2 C3 -62.0(3)
C5 C1 C2 W1 63.0(3)
C6 W1 C2 C3 -89.97(18)
C7 W1 C2 C3 -21.0(3)
C4 W1 C2 C3 37.27(14)
C1 W1 C2 C3 112.5(2)
C5 W1 C2 C3 77.32(16)
P1 W1 C2 C3 -170.45(13)
C6 W1 C2 C1 157.53(19)
C7 W1 C2 C1 -133.5(2)
C3 W1 C2 C1 -112.5(2)
C4 W1 C2 C1 -75.24(16)
C5 W1 C2 C1 -35.19(14)
P1 W1 C2 C1 77.05(15)
C1 C2 C3 C4 -5.8(5)
W1 C2 C3 C4 -74.4(3)
C1 C2 C3 W1 68.6(3)
C6 W1 C3 C2 90.72(19)
C7 W1 C3 C2 165.4(2)
C4 W1 C3 C2 -115.4(2)
C1 W1 C3 C2 -38.37(14)
C5 W1 C3 C2 -78.78(16)
P1 W1 C3 C2 12.99(18)
C6 W1 C3 C4 -153.87(19)
C7 W1 C3 C4 -79.2(2)
C2 W1 C3 C4 115.4(2)
C1 W1 C3 C4 77.04(16)
C5 W1 C3 C4 36.63(14)
P1 W1 C3 C4 128.40(13)
C2 C3 C4 C5 8.2(5)
W1 C3 C4 C5 -63.3(3)
C2 C3 C4 W1 71.5(3)
C6 W1 C4 C3 31.2(2)
C7 W1 C4 C3 105.8(2)
C2 W1 C4 C3 -38.34(15)
C1 W1 C4 C3 -79.27(17)
C5 W1 C4 C3 -115.8(2)
P1 W1 C4 C3 -91.81(16)
C6 W1 C4 C5 147.0(2)
C7 W1 C4 C5 -138.4(2)
C3 W1 C4 C5 115.8(2)
C2 W1 C4 C5 77.46(17)
C1 W1 C4 C5 36.54(15)
P1 W1 C4 C5 24.0(2)
C2 C1 C5 C4 4.0(4)
W1 C1 C5 C4 63.9(3)
C2 C1 C5 W1 -59.9(3)
C3 C4 C5 C1 -7.3(5)
W1 C4 C5 C1 -64.0(3)
C3 C4 C5 W1 56.7(3)
C6 W1 C5 C1 59.5(3)
C7 W1 C5 C1 165.41(19)
C3 W1 C5 C1 78.81(17)
C2 W1 C5 C1 35.87(15)
C4 W1 C5 C1 116.7(2)
P1 W1 C5 C1 -48.67(17)
C6 W1 C5 C4 -57.2(3)
C7 W1 C5 C4 48.7(2)
C3 W1 C5 C4 -37.85(16)
C2 W1 C5 C4 -80.79(18)
C1 W1 C5 C4 -116.7(2)
P1 W1 C5 C4 -165.33(15)
C7 W1 C6 O1 -53(7)
C3 W1 C6 O1 49(7)
C2 W1 C6 O1 85(7)
C4 W1 C6 O1 32(7)
C1 W1 C6 O1 100(7)
C5 W1 C6 O1 65(7)
P1 W1 C6 O1 -177(100)
C6 W1 C7 O2 80(7)
C3 W1 C7 O2 -8(7)
C2 W1 C7 O2 5(8)
C4 W1 C7 O2 -42(7)
C1 W1 C7 O2 -51(8)
C5 W1 C7 O2 -67(7)
P1 W1 C7 O2 149(7)
C13 Ru1 C8 C12 -64.8(3)
C9 Ru1 C8 C12 -114.3(2)
C11 Ru1 C8 C12 -36.68(14)
C10 Ru1 C8 C12 -78.02(16)
P2 Ru1 C8 C12 77.03(15)
C13 Ru1 C8 C9 49.5(4)
C12 Ru1 C8 C9 114.3(2)
C11 Ru1 C8 C9 77.66(17)
C10 Ru1 C8 C9 36.33(16)
P2 Ru1 C8 C9 -168.63(15)
C12 C8 C9 C10 -0.2(4)
Ru1 C8 C9 C10 -64.2(3)
C12 C8 C9 Ru1 63.9(2)
C13 Ru1 C9 C10 -37.8(3)
C12 Ru1 C9 C10 79.31(19)
C8 Ru1 C9 C10 118.0(3)
C11 Ru1 C9 C10 37.07(16)
P2 Ru1 C9 C10 135.72(15)
C13 Ru1 C9 C8 -155.8(2)
C12 Ru1 C9 C8 -38.68(15)
C11 Ru1 C9 C8 -80.92(18)
C10 Ru1 C9 C8 -118.0(3)
P2 Ru1 C9 C8 17.7(2)
C8 C9 C10 C11 1.2(4)
Ru1 C9 C10 C11 -61.8(2)
C8 C9 C10 Ru1 63.0(3)
C13 Ru1 C10 C9 149.0(2)
C12 Ru1 C10 C9 -79.08(18)
C8 Ru1 C10 C9 -36.98(17)
C11 Ru1 C10 C9 -117.2(2)
P2 Ru1 C10 C9 -102.61(19)
C13 Ru1 C10 C11 -93.89(19)
C12 Ru1 C10 C11 38.07(15)
C8 Ru1 C10 C11 80.17(17)
C9 Ru1 C10 C11 117.2(2)
P2 Ru1 C10 C11 14.5(2)
C9 C10 C11 C12 -1.7(4)
Ru1 C10 C11 C12 -63.2(2)
C9 C10 C11 Ru1 61.6(3)
C13 Ru1 C11 C10 88.59(18)
C12 Ru1 C11 C10 -115.8(2)
C8 Ru1 C11 C10 -79.04(16)
C9 Ru1 C11 C10 -36.96(14)
P2 Ru1 C11 C10 -172.71(12)
C13 Ru1 C11 C12 -155.64(17)
C8 Ru1 C11 C12 36.72(13)
C9 Ru1 C11 C12 78.81(15)
C10 Ru1 C11 C12 115.8(2)
P2 Ru1 C11 C12 -56.95(15)
C9 C8 C12 C11 -0.8(4)
Ru1 C8 C12 C11 63.3(2)
C9 C8 C12 Ru1 -64.2(2)
C10 C11 C12 C8 1.6(4)
Ru1 C11 C12 C8 -63.0(2)
C10 C11 C12 Ru1 64.6(2)
C13 Ru1 C12 C8 149.08(19)
C9 Ru1 C12 C8 38.76(14)
C11 Ru1 C12 C8 118.0(2)
C10 Ru1 C12 C8 80.41(15)
P2 Ru1 C12 C8 -109.87(14)
C13 Ru1 C12 C11 31.0(2)
C8 Ru1 C12 C11 -118.0(2)
C9 Ru1 C12 C11 -79.28(15)
C10 Ru1 C12 C11 -37.63(13)
P2 Ru1 C12 C11 132.08(13)
C12 Ru1 C13 O3 -62(2)
C8 Ru1 C13 O3 -20(2)
C9 Ru1 C13 O3 13(2)
C11 Ru1 C13 O3 -44.1(19)
C10 Ru1 C13 O3 -8.2(19)
P2 Ru1 C13 O3 -163.1(19)
C20 P1 C14 C19 -63.4(3)
C26 P1 C14 C19 -170.4(2)
W1 P1 C14 C19 67.7(3)
C20 P1 C14 C15 118.9(2)
C26 P1 C14 C15 12.0(3)
W1 P1 C14 C15 -110.0(2)
C19 C14 C15 C16 0.4(4)
P1 C14 C15 C16 178.0(2)
C14 C15 C16 C17 1.2(5)
C15 C16 C17 C18 -2.3(5)
C16 C17 C18 C19 1.7(5)
C15 C14 C19 C18 -0.8(5)
P1 C14 C19 C18 -178.6(2)
C17 C18 C19 C14 -0.3(5)
C14 P1 C20 C21 125.0(3)
C26 P1 C20 C21 -127.1(3)
W1 P1 C20 C21 -0.3(4)
C14 P1 C20 C25 -57.3(3)
C26 P1 C20 C25 50.6(3)
W1 P1 C20 C25 177.4(2)
C25 C20 C21 C22 -5.0(6)
P1 C20 C21 C22 172.8(3)
C20 C21 C22 C23 2.8(6)
C21 C22 C23 C24 2.2(6)
C22 C23 C24 C25 -4.9(6)
C23 C24 C25 C20 2.8(6)
C21 C20 C25 C24 2.3(6)
P1 C20 C25 C24 -175.6(3)
C33 P2 C26 P1 161.75(17)
C27 P2 C26 P1 -91.9(2)
Ru1 P2 C26 P1 39.7(2)
C20 P1 C26 P2 69.0(2)
C14 P1 C26 P2 174.70(17)
W1 P1 C26 P2 -63.41(19)
C33 P2 C27 C28 -116.3(3)
C26 P2 C27 C28 136.3(3)
Ru1 P2 C27 C28 8.7(4)
C33 P2 C27 C32 60.7(3)
C26 P2 C27 C32 -46.7(3)
Ru1 P2 C27 C32 -174.3(3)
C32 C27 C28 C29 -3.5(6)
P2 C27 C28 C29 173.7(3)
C27 C28 C29 C30 2.7(7)
C28 C29 C30 C31 0.1(7)
C29 C30 C31 C32 -1.7(7)
C30 C31 C32 C27 0.7(6)
C28 C27 C32 C31 1.8(6)
P2 C27 C32 C31 -175.4(3)
C27 P2 C33 C34 -152.0(3)
C26 P2 C33 C34 -43.7(3)
Ru1 P2 C33 C34 78.5(3)
C27 P2 C33 C38 33.5(3)
C26 P2 C33 C38 141.8(3)
Ru1 P2 C33 C38 -96.0(3)
C38 C33 C34 C35 -2.0(5)
P2 C33 C34 C35 -176.6(3)
C33 C34 C35 C36 2.4(5)
C34 C35 C36 C37 -1.1(6)
C35 C36 C37 C38 -0.7(5)
C34 C33 C38 C37 0.3(5)
P2 C33 C38 C37 175.0(3)
C36 C37 C38 C33 1.1(5)
